data_4338961
loop_
_publ_author_name
'Luo, Junhua'
'Zhao, Yusheng'
'Xu, Hongwu'
'Kinnibrugh, Tiffany L.'
'Yang, Dali'
'Timofeeva, Tatiana V.'
'Daemen, Luke L.'
'Zhang, Jianzhong'
'Bao, Wei'
'Thompson, Joe D.'
'Currier, Robert P.'

_publ_section_title
;
 A novel helical double-layered cobalt(II)-organic framework with
 tetranuclear [Co4(mu3-OH)2] clusters linked by an unsymmetrical
 pyridylbenzoate ligand.
;
_journal_issue 22
_journal_name_full 'Inorganic chemistry'
_journal_page_first 9021
_journal_page_last 9023
_journal_paper_doi 10.1021/ic701003z
_journal_volume 46
_journal_year 2007
_chemical_formula_sum 'C36 H25 Co2 N3 O7'
_chemical_formula_weight 729.45
_chemical_name_systematic
; 
 ? 
;
_space_group_IT_number 14
_symmetry_space_group_name_Hall '-P 2ybc'
_symmetry_space_group_name_H-M 'P 1 21/c 1'
_atom_sites_solution_hydrogens geom
_atom_sites_solution_primary direct
_atom_sites_solution_secondary difmap
_audit_creation_method SHELXL-97
_cell_angle_alpha 90.00
_cell_angle_beta 98.902(3)
_cell_angle_gamma 90.00
_cell_formula_units_Z 4
_cell_length_a 11.729(3)
_cell_length_b 13.314(3)
_cell_length_c 19.666(4)
_cell_measurement_temperature 273(2)
_cell_volume 3034.0(12)
_computing_structure_refinement 'SHELXL-97 (Sheldrick, 1997)'
_computing_structure_solution 'SHELXS-97 (Sheldrick, 1990)'
_diffrn_ambient_temperature 273(2)
_diffrn_measured_fraction_theta_full 0.986
_diffrn_measured_fraction_theta_max 0.986
_diffrn_radiation_monochromator graphite
_diffrn_radiation_source 'fine-focus sealed tube'
_diffrn_radiation_type MoK\a
_diffrn_radiation_wavelength 0.71073
_diffrn_reflns_av_R_equivalents 0.0271
_diffrn_reflns_av_sigmaI/netI 0.0223
_diffrn_reflns_limit_h_max 16
_diffrn_reflns_limit_h_min -16
_diffrn_reflns_limit_k_max 18
_diffrn_reflns_limit_k_min -18
_diffrn_reflns_limit_l_max 27
_diffrn_reflns_limit_l_min -27
_diffrn_reflns_number 47043
_diffrn_reflns_theta_full 30.72
_diffrn_reflns_theta_max 30.72
_diffrn_reflns_theta_min 2.33
_exptl_absorpt_coefficient_mu 1.152
_exptl_absorpt_correction_T_max 0.8024
_exptl_absorpt_correction_T_min 0.5752
_exptl_crystal_density_diffrn 1.597
_exptl_crystal_density_method 'not measured'
_exptl_crystal_F_000 1488
_exptl_crystal_size_max 0.54
_exptl_crystal_size_mid 0.29
_exptl_crystal_size_min 0.20
_refine_diff_density_max 0.954
_refine_diff_density_min -0.314
_refine_diff_density_rms 0.063
_refine_ls_extinction_method none
_refine_ls_goodness_of_fit_ref 1.053
_refine_ls_hydrogen_treatment mixed
_refine_ls_matrix_type full
_refine_ls_number_parameters 433
_refine_ls_number_reflns 9301
_refine_ls_number_restraints 0
_refine_ls_restrained_S_all 1.053
_refine_ls_R_factor_all 0.0311
_refine_ls_R_factor_gt 0.0265
_refine_ls_shift/su_max 0.001
_refine_ls_shift/su_mean 0.000
_refine_ls_structure_factor_coef Fsqd
_refine_ls_weighting_details 'calc w=1/[\s^2^(Fo^2^)+(0.0400P)^2^+0.6500P] where P=(Fo^2^+2Fc^2^)/3'
_refine_ls_weighting_scheme calc
_refine_ls_wR_factor_gt 0.0697
_refine_ls_wR_factor_ref 0.0710
_reflns_number_gt 8173
_reflns_number_total 9301
_reflns_threshold_expression >2sigma(I)
_cod_data_source_file ic701003z-file001.cif
_cod_data_source_block luo47a
_cod_original_cell_volume 3034.2(11)
_cod_database_code 4338961

loop_
_symmetry_equiv_pos_as_xyz
'x, y, z'
'-x, y+1/2, -z+1/2'
'-x, -y, -z'
'x, -y-1/2, z-1/2'

loop_
_atom_site_label
_atom_site_type_symbol
_atom_site_fract_x
_atom_site_fract_y
_atom_site_fract_z
_atom_site_U_iso_or_equiv
_atom_site_adp_type
_atom_site_occupancy
_atom_site_symmetry_multiplicity
_atom_site_calc_flag
_atom_site_refinement_flags
Co1 Co 0.503047(13) 0.619349(11) -0.002055(8) 0.00968(4) Uani 1 1 d .
Co2 Co 0.295404(13) 0.471769(11) 0.071478(8) 0.00937(4) Uani 1 1 d .
O1 O 0.67872(7) 0.62917(6) 0.05190(4) 0.01445(17) Uani 1 1 d .
O2 O 0.79640(7) 0.64518(7) -0.02674(4) 0.01426(16) Uani 1 1 d .
O3 O 0.63120(8) 0.63412(6) -0.15023(4) 0.01392(16) Uani 1 1 d .
O4 O 0.54562(8) 0.72052(6) -0.07408(4) 0.01419(16) Uani 1 1 d .
O5 O 0.34166(7) 0.88384(7) 0.43859(4) 0.01585(17) Uani 1 1 d .
O6 O 0.20719(8) 0.93019(7) 0.50239(4) 0.01556(17) Uani 1 1 d .
O7 O 0.45698(7) 0.50971(6) 0.06260(4) 0.01094(15) Uani 1 1 d .
N1 N 1.27215(11) 1.00809(10) 0.00463(7) 0.0278(3) Uani 1 1 d .
N2 N 0.52538(9) 1.25515(7) -0.06192(5) 0.01321(19) Uani 1 1 d .
N3 N 0.22422(9) 0.53865(7) 0.15099(5) 0.01175(18) Uani 1 1 d .
C1 C 1.24401(13) 0.91144(12) -0.00808(8) 0.0269(3) Uani 1 1 d .
H1A H 1.2855 0.8754 -0.0366 0.032 Uiso 1 1 calc R
C2 C 1.15650(12) 0.86180(11) 0.01875(7) 0.0223(3) Uani 1 1 d .
H2A H 1.1414 0.7944 0.0086 0.027 Uiso 1 1 calc R
C3 C 1.09169(11) 0.91382(10) 0.06099(7) 0.0183(2) Uani 1 1 d .
C4 C 1.12094(12) 1.01416(10) 0.07476(8) 0.0218(3) Uani 1 1 d .
H4A H 1.0810 1.0522 0.1030 0.026 Uiso 1 1 calc R
C5 C 1.21056(12) 1.05673(11) 0.04567(8) 0.0255(3) Uani 1 1 d .
H5A H 1.2286 1.1237 0.0556 0.031 Uiso 1 1 calc R
C6 C 0.99358(11) 0.86575(9) 0.08811(6) 0.0160(2) Uani 1 1 d .
C7 C 0.93183(10) 0.78774(9) 0.05123(6) 0.0142(2) Uani 1 1 d .
H7A H 0.9558 0.7636 0.0114 0.017 Uiso 1 1 calc R
C8 C 0.83503(10) 0.74578(9) 0.07342(6) 0.0130(2) Uani 1 1 d .
C9 C 0.79980(11) 0.78102(9) 0.13364(6) 0.0157(2) Uani 1 1 d .
H9A H 0.7353 0.7533 0.1487 0.019 Uiso 1 1 calc R
C10 C 0.86112(12) 0.85761(10) 0.17119(7) 0.0189(2) Uani 1 1 d .
H10A H 0.8377 0.8808 0.2115 0.023 Uiso 1 1 calc R
C11 C 0.95713(12) 0.89958(10) 0.14872(7) 0.0194(3) Uani 1 1 d .
H11A H 0.9976 0.9507 0.1742 0.023 Uiso 1 1 calc R
C12 C 0.76518(10) 0.66714(9) 0.03039(6) 0.0122(2) Uani 1 1 d .
C13 C 0.59740(11) 1.25383(9) -0.10898(6) 0.0157(2) Uani 1 1 d .
H13A H 0.6402 1.3113 -0.1143 0.019 Uiso 1 1 calc R
C14 C 0.61107(11) 1.17103(9) -0.15000(6) 0.0156(2) Uani 1 1 d .
H14A H 0.6616 1.1739 -0.1820 0.019 Uiso 1 1 calc R
C15 C 0.54839(10) 1.08324(9) -0.14278(6) 0.0121(2) Uani 1 1 d .
C16 C 0.47105(10) 1.08626(9) -0.09550(6) 0.0138(2) Uani 1 1 d .
H16A H 0.4252 1.0307 -0.0901 0.017 Uiso 1 1 calc R
C17 C 0.46254(10) 1.17156(9) -0.05679(6) 0.0139(2) Uani 1 1 d .
H17A H 0.4107 1.1714 -0.0255 0.017 Uiso 1 1 calc R
C18 C 0.56815(10) 0.98846(8) -0.17904(6) 0.0120(2) Uani 1 1 d .
C19 C 0.55733(10) 0.89764(9) -0.14485(6) 0.0116(2) Uani 1 1 d .
H19A H 0.5308 0.8982 -0.1027 0.014 Uiso 1 1 calc R
C20 C 0.58561(10) 0.80630(8) -0.17276(6) 0.0118(2) Uani 1 1 d .
C21 C 0.62103(11) 0.80531(9) -0.23742(6) 0.0164(2) Uani 1 1 d .
H21A H 0.6395 0.7448 -0.2567 0.020 Uiso 1 1 calc R
C22 C 0.62857(12) 0.89506(9) -0.27290(6) 0.0187(2) Uani 1 1 d .
H22A H 0.6502 0.8940 -0.3165 0.022 Uiso 1 1 calc R
C23 C 0.60408(12) 0.98637(9) -0.24375(6) 0.0159(2) Uani 1 1 d .
H23A H 0.6116 1.0460 -0.2673 0.019 Uiso 1 1 calc R
C24 C 0.58647(10) 0.71205(8) -0.12957(6) 0.0111(2) Uani 1 1 d .
C25 C 0.12214(10) 0.58674(9) 0.13867(6) 0.0144(2) Uani 1 1 d .
H25A H 0.0790 0.5822 0.0949 0.017 Uiso 1 1 calc R
C26 C 0.07852(11) 0.64265(9) 0.18811(6) 0.0153(2) Uani 1 1 d .
H26A H 0.0066 0.6731 0.1777 0.018 Uiso 1 1 calc R
C27 C 0.14293(10) 0.65309(9) 0.25362(6) 0.0128(2) Uani 1 1 d .
C28 C 0.24801(11) 0.60153(9) 0.26670(6) 0.0156(2) Uani 1 1 d .
H28A H 0.2931 0.6051 0.3099 0.019 Uiso 1 1 calc R
C29 C 0.28459(10) 0.54510(9) 0.21490(6) 0.0142(2) Uani 1 1 d .
H29A H 0.3538 0.5102 0.2247 0.017 Uiso 1 1 calc R
C30 C 0.10342(10) 0.71873(9) 0.30624(6) 0.0133(2) Uani 1 1 d .
C31 C 0.18401(10) 0.77378(9) 0.35106(6) 0.0137(2) Uani 1 1 d .
H31A H 0.2621 0.7678 0.3482 0.016 Uiso 1 1 calc R
C32 C 0.14859(10) 0.83772(9) 0.40006(6) 0.0128(2) Uani 1 1 d .
C33 C 0.03109(11) 0.84783(9) 0.40370(6) 0.0149(2) Uani 1 1 d .
H33A H 0.0071 0.8907 0.4361 0.018 Uiso 1 1 calc R
C34 C -0.05003(11) 0.79380(10) 0.35892(6) 0.0166(2) Uani 1 1 d .
H34A H -0.1282 0.8009 0.3612 0.020 Uiso 1 1 calc R
C35 C -0.01433(10) 0.72909(10) 0.31072(6) 0.0155(2) Uani 1 1 d .
H35A H -0.0688 0.6925 0.2813 0.019 Uiso 1 1 calc R
C36 C 0.23997(10) 0.88914(8) 0.45073(6) 0.0123(2) Uani 1 1 d .

loop_
_atom_site_aniso_label
_atom_site_aniso_U_11
_atom_site_aniso_U_22
_atom_site_aniso_U_33
_atom_site_aniso_U_23
_atom_site_aniso_U_13
_atom_site_aniso_U_12
Co1 0.01182(8) 0.00635(7) 0.01199(8) 0.00033(5) 0.00531(6) -0.00010(5)
Co2 0.01148(8) 0.00758(7) 0.00983(7) -0.00044(5) 0.00417(5) -0.00031(5)
O1 0.0137(4) 0.0139(4) 0.0164(4) 0.0018(3) 0.0045(3) -0.0022(3)
O2 0.0157(4) 0.0141(4) 0.0138(4) -0.0030(3) 0.0048(3) -0.0034(3)
O3 0.0199(4) 0.0089(4) 0.0139(4) 0.0001(3) 0.0055(3) 0.0025(3)
O4 0.0200(4) 0.0094(4) 0.0151(4) 0.0007(3) 0.0091(3) 0.0004(3)
O5 0.0144(4) 0.0178(4) 0.0159(4) -0.0044(3) 0.0038(3) -0.0007(3)
O6 0.0180(4) 0.0168(4) 0.0130(4) -0.0052(3) 0.0060(3) -0.0034(3)
O7 0.0134(4) 0.0080(4) 0.0121(4) 0.0004(3) 0.0040(3) -0.0003(3)
N1 0.0208(6) 0.0334(7) 0.0278(6) 0.0090(5) -0.0009(5) -0.0092(5)
N2 0.0159(5) 0.0090(4) 0.0158(5) 0.0001(4) 0.0055(4) 0.0004(4)
N3 0.0138(5) 0.0101(4) 0.0118(4) -0.0003(3) 0.0035(3) 0.0003(3)
C1 0.0198(7) 0.0361(8) 0.0251(7) 0.0000(6) 0.0048(5) -0.0078(6)
C2 0.0195(6) 0.0236(7) 0.0239(6) -0.0035(5) 0.0042(5) -0.0070(5)
C3 0.0167(6) 0.0187(6) 0.0185(6) 0.0005(5) -0.0003(5) -0.0050(5)
C4 0.0204(6) 0.0180(6) 0.0253(7) 0.0010(5) -0.0018(5) -0.0040(5)
C5 0.0217(7) 0.0218(7) 0.0300(7) 0.0075(6) -0.0061(5) -0.0080(5)
C6 0.0160(6) 0.0141(5) 0.0176(6) -0.0009(4) 0.0018(4) -0.0020(4)
C7 0.0150(5) 0.0134(5) 0.0143(5) -0.0012(4) 0.0028(4) -0.0014(4)
C8 0.0138(5) 0.0121(5) 0.0132(5) -0.0002(4) 0.0022(4) -0.0004(4)
C9 0.0159(6) 0.0160(5) 0.0156(5) -0.0001(4) 0.0040(4) 0.0002(4)
C10 0.0235(6) 0.0179(6) 0.0158(6) -0.0038(5) 0.0048(5) 0.0010(5)
C11 0.0228(6) 0.0158(6) 0.0191(6) -0.0054(5) 0.0016(5) -0.0029(5)
C12 0.0127(5) 0.0103(5) 0.0136(5) 0.0006(4) 0.0018(4) 0.0006(4)
C13 0.0194(6) 0.0099(5) 0.0195(6) -0.0002(4) 0.0087(5) -0.0021(4)
C14 0.0205(6) 0.0112(5) 0.0170(5) 0.0003(4) 0.0092(5) -0.0005(4)
C15 0.0154(5) 0.0087(5) 0.0126(5) 0.0008(4) 0.0030(4) 0.0012(4)
C16 0.0147(5) 0.0093(5) 0.0183(5) -0.0002(4) 0.0052(4) -0.0006(4)
C17 0.0149(5) 0.0112(5) 0.0168(5) 0.0000(4) 0.0063(4) 0.0003(4)
C18 0.0141(5) 0.0090(5) 0.0131(5) -0.0006(4) 0.0030(4) 0.0004(4)
C19 0.0130(5) 0.0103(5) 0.0123(5) -0.0001(4) 0.0039(4) 0.0000(4)
C20 0.0141(5) 0.0090(5) 0.0128(5) 0.0007(4) 0.0031(4) 0.0000(4)
C21 0.0258(6) 0.0108(5) 0.0139(5) -0.0012(4) 0.0070(5) 0.0019(4)
C22 0.0311(7) 0.0135(5) 0.0132(5) 0.0012(4) 0.0090(5) 0.0024(5)
C23 0.0243(6) 0.0103(5) 0.0141(5) 0.0024(4) 0.0061(5) 0.0011(4)
C24 0.0131(5) 0.0087(5) 0.0118(5) 0.0002(4) 0.0029(4) -0.0013(4)
C25 0.0151(5) 0.0170(6) 0.0107(5) -0.0021(4) 0.0008(4) 0.0019(4)
C26 0.0139(5) 0.0174(5) 0.0146(5) -0.0028(4) 0.0018(4) 0.0037(4)
C27 0.0140(5) 0.0124(5) 0.0126(5) -0.0026(4) 0.0039(4) -0.0003(4)
C28 0.0159(6) 0.0180(6) 0.0123(5) -0.0028(4) 0.0004(4) 0.0029(4)
C29 0.0140(5) 0.0147(5) 0.0138(5) -0.0009(4) 0.0020(4) 0.0032(4)
C30 0.0145(5) 0.0143(5) 0.0117(5) -0.0022(4) 0.0033(4) 0.0022(4)
C31 0.0134(5) 0.0149(5) 0.0131(5) -0.0011(4) 0.0030(4) 0.0014(4)
C32 0.0150(5) 0.0124(5) 0.0113(5) -0.0003(4) 0.0025(4) 0.0001(4)
C33 0.0168(6) 0.0156(5) 0.0130(5) -0.0023(4) 0.0048(4) 0.0020(4)
C34 0.0126(5) 0.0220(6) 0.0158(5) -0.0031(5) 0.0039(4) 0.0021(4)
C35 0.0139(5) 0.0196(6) 0.0129(5) -0.0037(4) 0.0016(4) 0.0005(4)
C36 0.0156(5) 0.0097(5) 0.0116(5) 0.0003(4) 0.0023(4) 0.0001(4)

loop_
_atom_type_symbol
_atom_type_description
_atom_type_scat_dispersion_real
_atom_type_scat_dispersion_imag
_atom_type_scat_source
C C 0.0033 0.0016 'International Tables Vol C Tables 4.2.6.8 and 6.1.1.4'
H H 0.0000 0.0000 'International Tables Vol C Tables 4.2.6.8 and 6.1.1.4'
N N 0.0061 0.0033 'International Tables Vol C Tables 4.2.6.8 and 6.1.1.4'
O O 0.0106 0.0060 'International Tables Vol C Tables 4.2.6.8 and 6.1.1.4'
Co Co 0.3494 0.9721 'International Tables Vol C Tables 4.2.6.8 and 6.1.1.4'

loop_
_geom_angle_atom_site_label_1
_geom_angle_atom_site_label_2
_geom_angle_atom_site_label_3
_geom_angle
_geom_angle_site_symmetry_1
_geom_angle_site_symmetry_3
O7 Co1 O5 91.68(4) . 4_575
O7 Co1 O4 174.92(3) . .
O5 Co1 O4 85.62(4) 4_575 .
O7 Co1 N2 96.33(4) . 3_675
O5 Co1 N2 97.77(4) 4_575 3_675
O4 Co1 N2 88.30(4) . 3_675
O7 Co1 O1 93.48(3) . .
O5 Co1 O1 174.49(3) 4_575 .
O4 Co1 O1 89.09(3) . .
N2 Co1 O1 83.60(4) 3_675 .
O7 Co1 O7 82.99(4) . 3_665
O5 Co1 O7 86.04(3) 4_575 3_665
O4 Co1 O7 92.53(4) . 3_665
N2 Co1 O7 176.15(4) 3_675 3_665
O1 Co1 O7 92.66(3) . 3_665
O7 Co2 O2 127.43(3) . 3_665
O7 Co2 O6 99.79(4) . 4_575
O2 Co2 O6 91.26(4) 3_665 4_575
O7 Co2 N3 117.00(4) . .
O2 Co2 N3 114.12(4) 3_665 .
O6 Co2 N3 90.32(4) 4_575 .
O7 Co2 O3 87.12(3) . 3_665
O2 Co2 O3 86.32(4) 3_665 3_665
O6 Co2 O3 172.72(3) 4_575 3_665
N3 Co2 O3 84.43(4) . 3_665
C12 O1 Co1 127.65(8) . .
C12 O2 Co2 110.89(7) . 3_665
C24 O3 Co2 116.38(7) . 3_665
C24 O4 Co1 134.17(8) . .
C36 O5 Co1 135.18(8) . 4_576
C36 O6 Co2 128.60(8) . 4_576
Co2 O7 Co1 125.19(4) . .
Co2 O7 Co1 97.79(4) . 3_665
Co1 O7 Co1 97.01(4) . 3_665
C5 N1 C1 115.99(13) . .
C13 N2 C17 116.71(10) . .
C13 N2 Co1 125.70(8) . 3_675
C17 N2 Co1 117.54(8) . 3_675
C29 N3 C25 117.53(10) . .
C29 N3 Co2 120.93(8) . .
C25 N3 Co2 121.12(8) . .
N1 C1 C2 124.01(15) . .
N1 C1 H1A 118.0 . .
C2 C1 H1A 118.0 . .
C1 C2 C3 119.49(13) . .
C1 C2 H2A 120.3 . .
C3 C2 H2A 120.3 . .
C2 C3 C4 116.81(12) . .
C2 C3 C6 121.59(12) . .
C4 C3 C6 121.56(12) . .
C5 C4 C3 119.24(14) . .
C5 C4 H4A 120.4 . .
C3 C4 H4A 120.4 . .
N1 C5 C4 124.45(14) . .
N1 C5 H5A 117.8 . .
C4 C5 H5A 117.8 . .
C11 C6 C7 118.47(11) . .
C11 C6 C3 121.47(11) . .
C7 C6 C3 119.99(11) . .
C8 C7 C6 121.00(11) . .
C8 C7 H7A 119.5 . .
C6 C7 H7A 119.5 . .
C7 C8 C9 119.58(11) . .
C7 C8 C12 120.06(10) . .
C9 C8 C12 120.27(11) . .
C10 C9 C8 120.02(12) . .
C10 C9 H9A 120.0 . .
C8 C9 H9A 120.0 . .
C11 C10 C9 120.24(12) . .
C11 C10 H10A 119.9 . .
C9 C10 H10A 119.9 . .
C10 C11 C6 120.69(12) . .
C10 C11 H11A 119.7 . .
C6 C11 H11A 119.7 . .
O1 C12 O2 124.14(11) . .
O1 C12 C8 119.01(10) . .
O2 C12 C8 116.83(10) . .
N2 C13 C14 123.40(11) . .
N2 C13 H13A 118.3 . .
C14 C13 H13A 118.3 . .
C13 C14 C15 119.59(11) . .
C13 C14 H14A 120.2 . .
C15 C14 H14A 120.2 . .
C16 C15 C14 116.69(11) . .
C16 C15 C18 120.66(10) . .
C14 C15 C18 122.50(11) . .
C17 C16 C15 120.07(11) . .
C17 C16 H16A 120.0 . .
C15 C16 H16A 120.0 . .
N2 C17 C16 123.48(11) . .
N2 C17 H17A 118.3 . .
C16 C17 H17A 118.3 . .
C19 C18 C23 118.80(10) . .
C19 C18 C15 118.10(11) . .
C23 C18 C15 122.97(10) . .
C20 C19 C18 121.31(11) . .
C20 C19 H19A 119.3 . .
C18 C19 H19A 119.3 . .
C19 C20 C21 119.24(10) . .
C19 C20 C24 118.88(10) . .
C21 C20 C24 121.69(10) . .
C22 C21 C20 119.89(11) . .
C22 C21 H21A 120.1 . .
C20 C21 H21A 120.1 . .
C23 C22 C21 120.61(11) . .
C23 C22 H22A 119.7 . .
C21 C22 H22A 119.7 . .
C22 C23 C18 120.09(11) . .
C22 C23 H23A 120.0 . .
C18 C23 H23A 120.0 . .
O3 C24 O4 125.85(11) . .
O3 C24 C20 117.98(10) . .
O4 C24 C20 116.11(10) . .
N3 C25 C26 122.99(11) . .
N3 C25 H25A 118.5 . .
C26 C25 H25A 118.5 . .
C25 C26 C27 119.73(11) . .
C25 C26 H26A 120.1 . .
C27 C26 H26A 120.1 . .
C26 C27 C28 117.15(11) . .
C26 C27 C30 121.33(11) . .
C28 C27 C30 121.50(11) . .
C29 C28 C27 119.65(11) . .
C29 C28 H28A 120.2 . .
C27 C28 H28A 120.2 . .
N3 C29 C28 122.87(11) . .
N3 C29 H29A 118.6 . .
C28 C29 H29A 118.6 . .
C31 C30 C35 119.02(11) . .
C31 C30 C27 119.73(11) . .
C35 C30 C27 121.22(11) . .
C30 C31 C32 120.73(11) . .
C30 C31 H31A 119.6 . .
C32 C31 H31A 119.6 . .
C31 C32 C33 119.68(11) . .
C31 C32 C36 118.37(11) . .
C33 C32 C36 121.83(10) . .
C34 C33 C32 120.04(11) . .
C34 C33 H33A 120.0 . .
C32 C33 H33A 120.0 . .
C33 C34 C35 120.14(11) . .
C33 C34 H34A 119.9 . .
C35 C34 H34A 119.9 . .
C34 C35 C30 120.38(11) . .
C34 C35 H35A 119.8 . .
C30 C35 H35A 119.8 . .
O5 C36 O6 126.41(11) . .
O5 C36 C32 116.60(10) . .
O6 C36 C32 116.94(11) . .

loop_
_geom_bond_atom_site_label_1
_geom_bond_atom_site_label_2
_geom_bond_distance
_geom_bond_site_symmetry_2
Co1 O7 2.0621(9) .
Co1 O5 2.0648(10) 4_575
Co1 O4 2.0711(9) .
Co1 N2 2.1485(10) 3_675
Co1 O1 2.1708(10) .
Co1 O7 2.1824(9) 3_665
Co2 O7 1.9950(9) .
Co2 O2 2.0162(9) 3_665
Co2 O6 2.0459(9) 4_575
Co2 N3 2.0831(10) .
Co2 O3 2.1713(9) 3_665
O1 C12 1.2632(14) .
O2 C12 1.2686(14) .
O2 Co2 2.0162(9) 3_665
O3 C24 1.2581(14) .
O3 Co2 2.1713(9) 3_665
O4 C24 1.2628(14) .
O5 C36 1.2541(15) .
O5 Co1 2.0648(10) 4_576
O6 C36 1.2647(14) .
O6 Co2 2.0459(9) 4_576
O7 Co1 2.1824(9) 3_665
N1 C5 1.332(2) .
N1 C1 1.342(2) .
N2 C13 1.3462(15) .
N2 C17 1.3473(15) .
N2 Co1 2.1485(10) 3_675
N3 C29 1.3465(15) .
N3 C25 1.3462(15) .
C1 C2 1.3915(19) .
C1 H1A 0.9300 .
C2 C3 1.3939(19) .
C2 H2A 0.9300 .
C3 C4 1.3953(19) .
C3 C6 1.4861(18) .
C4 C5 1.393(2) .
C4 H4A 0.9300 .
C5 H5A 0.9300 .
C6 C11 1.4015(18) .
C6 C7 1.4025(17) .
C7 C8 1.3947(16) .
C7 H7A 0.9300 .
C8 C9 1.3945(16) .
C8 C12 1.5064(16) .
C9 C10 1.3921(18) .
C9 H9A 0.9300 .
C10 C11 1.3891(19) .
C10 H10A 0.9300 .
C11 H11A 0.9300 .
C13 C14 1.3899(17) .
C13 H13A 0.9300 .
C14 C15 1.3997(16) .
C14 H14A 0.9300 .
C15 C16 1.3964(16) .
C15 C18 1.4853(16) .
C16 C17 1.3796(16) .
C16 H16A 0.9300 .
C17 H17A 0.9300 .
C18 C19 1.3989(16) .
C18 C23 1.4013(17) .
C19 C20 1.3952(16) .
C19 H19A 0.9300 .
C20 C21 1.3976(16) .
C20 C24 1.5145(16) .
C21 C22 1.3936(17) .
C21 H21A 0.9300 .
C22 C23 1.3929(17) .
C22 H22A 0.9300 .
C23 H23A 0.9300 .
C25 C26 1.3840(16) .
C25 H25A 0.9300 .
C26 C27 1.3959(17) .
C26 H26A 0.9300 .
C27 C28 1.3995(17) .
C27 C30 1.4825(16) .
C28 C29 1.3862(16) .
C28 H28A 0.9300 .
C29 H29A 0.9300 .
C30 C31 1.3963(17) .
C30 C35 1.4043(17) .
C31 C32 1.3964(16) .
C31 H31A 0.9300 .
C32 C33 1.3975(17) .
C32 C36 1.5100(16) .
C33 C34 1.3924(17) .
C33 H33A 0.9300 .
C34 C35 1.3925(17) .
C34 H34A 0.9300 .
C35 H35A 0.9300 .

loop_
_geom_torsion_atom_site_label_1
_geom_torsion_atom_site_label_2
_geom_torsion_atom_site_label_3
_geom_torsion_atom_site_label_4
_geom_torsion
_geom_torsion_site_symmetry_1
_geom_torsion_site_symmetry_4
O7 Co1 O1 C12 162.40(10) . .
O5 Co1 O1 C12 3.1(4) 4_575 .
O4 Co1 O1 C12 -13.22(10) . .
N2 Co1 O1 C12 -101.61(10) 3_675 .
O7 Co1 O1 C12 79.27(10) 3_665 .
O7 Co1 O4 C24 -32.0(4) . .
O5 Co1 O4 C24 -90.00(11) 4_575 .
N2 Co1 O4 C24 172.07(11) 3_675 .
O1 Co1 O4 C24 88.45(11) . .
O7 Co1 O4 C24 -4.17(11) 3_665 .
O2 Co2 O7 Co1 98.91(6) 3_665 .
O6 Co2 O7 Co1 -0.29(6) 4_575 .
N3 Co2 O7 Co1 -95.70(6) . .
O3 Co2 O7 Co1 -177.95(5) 3_665 .
O2 Co2 O7 Co1 -5.40(5) 3_665 3_665
O6 Co2 O7 Co1 -104.61(4) 4_575 3_665
N3 Co2 O7 Co1 159.99(3) . 3_665
O3 Co2 O7 Co1 77.73(4) 3_665 3_665
O5 Co1 O7 Co2 -18.90(5) 4_575 .
O4 Co1 O7 Co2 -76.7(4) . .
N2 Co1 O7 Co2 79.11(5) 3_675 .
O1 Co1 O7 Co2 163.04(5) . .
O7 Co1 O7 Co2 -104.71(6) 3_665 .
O5 Co1 O7 Co1 85.80(4) 4_575 3_665
O4 Co1 O7 Co1 28.0(4) . 3_665
N2 Co1 O7 Co1 -176.19(4) 3_675 3_665
O1 Co1 O7 Co1 -92.25(4) . 3_665
O7 Co1 O7 Co1 0.0 3_665 3_665
O7 Co2 N3 C29 -45.33(10) . .
O2 Co2 N3 C29 121.99(9) 3_665 .
O6 Co2 N3 C29 -146.49(9) 4_575 .
O3 Co2 N3 C29 38.56(9) 3_665 .
O7 Co2 N3 C25 127.05(9) . .
O2 Co2 N3 C25 -65.63(10) 3_665 .
O6 Co2 N3 C25 25.89(9) 4_575 .
O3 Co2 N3 C25 -149.06(10) 3_665 .
C5 N1 C1 C2 0.0(2) . .
N1 C1 C2 C3 0.7(2) . .
C1 C2 C3 C4 -1.1(2) . .
C1 C2 C3 C6 176.93(13) . .
C2 C3 C4 C5 0.7(2) . .
C6 C3 C4 C5 -177.29(12) . .
C1 N1 C5 C4 -0.4(2) . .
C3 C4 C5 N1 0.1(2) . .
C2 C3 C6 C11 155.16(13) . .
C4 C3 C6 C11 -26.95(19) . .
C2 C3 C6 C7 -27.82(19) . .
C4 C3 C6 C7 150.07(13) . .
C11 C6 C7 C8 1.18(19) . .
C3 C6 C7 C8 -175.93(11) . .
C6 C7 C8 C9 -0.78(18) . .
C6 C7 C8 C12 175.71(11) . .
C7 C8 C9 C10 0.02(18) . .
C12 C8 C9 C10 -176.47(11) . .
C8 C9 C10 C11 0.3(2) . .
C9 C10 C11 C6 0.1(2) . .
C7 C6 C11 C10 -0.8(2) . .
C3 C6 C11 C10 176.24(12) . .
Co1 O1 C12 O2 -51.57(16) . .
Co1 O1 C12 C8 126.60(10) . .
Co2 O2 C12 O1 -8.29(14) 3_665 .
Co2 O2 C12 C8 173.51(8) 3_665 .
C7 C8 C12 O1 179.07(11) . .
C9 C8 C12 O1 -4.46(17) . .
C7 C8 C12 O2 -2.63(16) . .
C9 C8 C12 O2 173.83(11) . .
C17 N2 C13 C14 -1.65(18) . .
Co1 N2 C13 C14 -178.80(9) 3_675 .
N2 C13 C14 C15 -0.5(2) . .
C13 C14 C15 C16 2.48(18) . .
C13 C14 C15 C18 -172.97(11) . .
C14 C15 C16 C17 -2.46(17) . .
C18 C15 C16 C17 173.07(11) . .
C13 N2 C17 C16 1.68(18) . .
Co1 N2 C17 C16 179.07(9) 3_675 .
C15 C16 C17 N2 0.40(19) . .
C16 C15 C18 C19 -30.77(17) . .
C14 C15 C18 C19 144.50(12) . .
C16 C15 C18 C23 153.40(12) . .
C14 C15 C18 C23 -31.33(18) . .
C23 C18 C19 C20 2.40(18) . .
C15 C18 C19 C20 -173.61(11) . .
C18 C19 C20 C21 -2.58(18) . .
C18 C19 C20 C24 172.45(11) . .
C19 C20 C21 C22 0.49(19) . .
C24 C20 C21 C22 -174.39(12) . .
C20 C21 C22 C23 1.7(2) . .
C21 C22 C23 C18 -1.9(2) . .
C19 C18 C23 C22 -0.14(19) . .
C15 C18 C23 C22 175.66(12) . .
Co2 O3 C24 O4 -25.22(15) 3_665 .
Co2 O3 C24 C20 151.77(8) 3_665 .
Co1 O4 C24 O3 -12.87(19) . .
Co1 O4 C24 C20 170.09(8) . .
C19 C20 C24 O3 -167.76(11) . .
C21 C20 C24 O3 7.15(17) . .
C19 C20 C24 O4 9.53(16) . .
C21 C20 C24 O4 -175.57(11) . .
C29 N3 C25 C26 0.89(18) . .
Co2 N3 C25 C26 -171.75(10) . .
N3 C25 C26 C27 1.78(19) . .
C25 C26 C27 C28 -2.82(18) . .
C25 C26 C27 C30 175.18(11) . .
C26 C27 C28 C29 1.37(18) . .
C30 C27 C28 C29 -176.63(11) . .
C25 N3 C29 C28 -2.45(18) . .
Co2 N3 C29 C28 170.20(10) . .
C27 C28 C29 N3 1.32(19) . .
C26 C27 C30 C31 -143.18(12) . .
C28 C27 C30 C31 34.73(18) . .
C26 C27 C30 C35 34.93(18) . .
C28 C27 C30 C35 -147.16(13) . .
C35 C30 C31 C32 0.48(18) . .
C27 C30 C31 C32 178.63(11) . .
C30 C31 C32 C33 -0.88(18) . .
C30 C31 C32 C36 175.32(11) . .
C31 C32 C33 C34 0.42(18) . .
C36 C32 C33 C34 -175.64(11) . .
C32 C33 C34 C35 0.42(19) . .
C33 C34 C35 C30 -0.83(19) . .
C31 C30 C35 C34 0.37(19) . .
C27 C30 C35 C34 -177.75(11) . .
Co1 O5 C36 O6 28.18(19) 4_576 .
Co1 O5 C36 C32 -149.16(9) 4_576 .
Co2 O6 C36 O5 15.50(18) 4_576 .
Co2 O6 C36 C32 -167.17(8) 4_576 .
C31 C32 C36 O5 11.19(16) . .
C33 C32 C36 O5 -172.70(11) . .
C31 C32 C36 O6 -166.40(11) . .
C33 C32 C36 O6 9.71(17) . .
